data_2231865
loop_
_publ_author_name
'Natarajan, Sampath'
'Mathews, Rita'

_publ_section_title
;
 2,4-Diamino-5-(4-chlorophenyl)-6-ethylpyrimidin-1-ium
 2-propanamidobenzoate
;
_journal_coeditor_code FF2025
_journal_issue 10
_journal_name_full 'Acta Crystallographica Section E'
_journal_page_first o2567
_journal_paper_doi 10.1107/S1600536811035501
_journal_volume 67
_journal_year 2011
_chemical_formula_iupac 'C12 H14 Cl N4 +, C10 H10 N O3 -'
_chemical_formula_moiety 'C12 H14 Cl N4 +, C10 H10 N O3 -'
_chemical_formula_sum 'C22 H24 Cl N5 O3'
_chemical_formula_weight 441.91
_chemical_name_systematic
;
2,4-Diamino-5-(4-chlorophenyl)-6-ethylpyrimidin-1-ium 2-propanamidobenzoate
;
_space_group_IT_number 15
_symmetry_cell_setting monoclinic
_symmetry_space_group_name_Hall '-C 2yc'
_symmetry_space_group_name_H-M 'C 1 2/c 1'
_atom_sites_solution_hydrogens geom
_atom_sites_solution_primary direct
_atom_sites_solution_secondary difmap
_audit_creation_method SHELXL-97
_cell_angle_alpha 90.00
_cell_angle_beta 99.071(3)
_cell_angle_gamma 90.00
_cell_formula_units_Z 8
_cell_length_a 22.144(3)
_cell_length_b 9.4915(14)
_cell_length_c 21.844(3)
_cell_measurement_reflns_used 17933
_cell_measurement_temperature 293(2)
_cell_measurement_theta_max 27.98
_cell_measurement_theta_min 1.86
_cell_volume 4533.7(11)
_computing_cell_refinement 'SAINT (Bruker, 2004)'
_computing_data_collection 'APEX2 (Bruker, 2004)'
_computing_data_reduction 'SAINT (Bruker, 2004)'
_computing_molecular_graphics 'ORTEP-3 (Farrugia, 1997)'
_computing_publication_material 'PLATON (Spek, 2009)'
_computing_structure_refinement 'SHELXL97 (Sheldrick, 2008)'
_computing_structure_solution 'SHELXS97 (Sheldrick, 2008)'
_diffrn_ambient_temperature 293(2)
_diffrn_measured_fraction_theta_full 0.966
_diffrn_measured_fraction_theta_max 0.930
_diffrn_measurement_device_type 'Bruker SMART APEX CCD area-detector'
_diffrn_measurement_method \w
_diffrn_radiation_monochromator graphite
_diffrn_radiation_source 'fine-focus sealed tube'
_diffrn_radiation_type MoK\a
_diffrn_radiation_wavelength 0.71073
_diffrn_reflns_av_R_equivalents 0.0385
_diffrn_reflns_av_sigmaI/netI 0.0489
_diffrn_reflns_limit_h_max 29
_diffrn_reflns_limit_h_min -28
_diffrn_reflns_limit_k_max 12
_diffrn_reflns_limit_k_min -10
_diffrn_reflns_limit_l_max 28
_diffrn_reflns_limit_l_min -28
_diffrn_reflns_number 17933
_diffrn_reflns_theta_full 25.00
_diffrn_reflns_theta_max 27.98
_diffrn_reflns_theta_min 1.86
_exptl_absorpt_coefficient_mu 0.201
_exptl_absorpt_correction_type none
_exptl_crystal_colour colorless
_exptl_crystal_density_diffrn 1.295
_exptl_crystal_density_method 'not measured'
_exptl_crystal_description Block
_exptl_crystal_F_000 1856
_exptl_crystal_size_max 0.50
_exptl_crystal_size_mid 0.45
_exptl_crystal_size_min 0.42
_refine_diff_density_max 0.290
_refine_diff_density_min -0.241
_refine_ls_extinction_method none
_refine_ls_goodness_of_fit_ref 1.056
_refine_ls_hydrogen_treatment constr
_refine_ls_matrix_type full
_refine_ls_number_parameters 281
_refine_ls_number_reflns 5077
_refine_ls_number_restraints 0
_refine_ls_restrained_S_all 1.056
_refine_ls_R_factor_all 0.1651
_refine_ls_R_factor_gt 0.0881
_refine_ls_shift/su_max 0.002
_refine_ls_shift/su_mean 0.000
_refine_ls_structure_factor_coef Fsqd
_refine_ls_weighting_details 'calc w=1/[\s^2^(Fo^2^)+(0.1005P)^2^+1.9400P] where P=(Fo^2^+2Fc^2^)/3'
_refine_ls_weighting_scheme calc
_refine_ls_wR_factor_gt 0.1907
_refine_ls_wR_factor_ref 0.2280
_reflns_number_gt 2719
_reflns_number_total 5077
_reflns_threshold_expression I>2\s(I)
_cod_data_source_file ff2025.cif
_cod_data_source_block I
_cod_original_cell_volume 4533.7(12)
_cod_original_sg_symbol_H-M 'C 2/c'
_cod_database_code 2231865
_cod_database_fobs_code 2231865

loop_
_symmetry_equiv_pos_as_xyz
'x, y, z'
'-x, y, -z+1/2'
'x+1/2, y+1/2, z'
'-x+1/2, y+1/2, -z+1/2'
'-x, -y, -z'
'x, -y, z-1/2'
'-x+1/2, -y+1/2, -z'
'x+1/2, -y+1/2, z-1/2'

loop_
_atom_site_type_symbol
_atom_site_label
_atom_site_fract_x
_atom_site_fract_y
_atom_site_fract_z
_atom_site_U_iso_or_equiv
_atom_site_adp_type
_atom_site_calc_flag
_atom_site_refinement_flags
_atom_site_occupancy
_atom_site_symmetry_multiplicity
Cl Cl1 0.62790(7) -0.12826(18) 0.25493(7) 0.1465(7) Uani d . 1 1
O O1 0.25218(12) 0.3854(3) 0.05381(12) 0.0926(9) Uani d . 1 1
O O2 0.25430(14) 0.2607(4) 0.13892(13) 0.1067(11) Uani d . 1 1
O O3 0.37717(11) 0.3960(3) 0.33389(11) 0.0809(7) Uani d . 1 1
N N1 0.43891(11) 0.3633(3) -0.01402(11) 0.0567(7) Uani d . 1 1
N N2 0.34901(13) 0.3749(3) -0.08192(12) 0.0708(8) Uani d . 1 1
H H2A 0.3626 0.4469 -0.0994 0.085 Uiso calc R 1 1
H H2B 0.3130 0.3430 -0.0953 0.085 Uiso calc R 1 1
N N3 0.36043(12) 0.2008(3) -0.00894(12) 0.0640(7) Uani d . 1 1
H H3 0.3237 0.1738 -0.0228 0.077 Uiso calc R 1 1
N N4 0.52835(12) 0.3481(3) 0.05255(12) 0.0654(7) Uani d . 1 1
H H4A 0.5399 0.4220 0.0348 0.078 Uiso calc R 1 1
H H4B 0.5525 0.3093 0.0825 0.078 Uiso calc R 1 1
N N5 0.32811(13) 0.3417(3) 0.23743(12) 0.0763(9) Uani d . 1 1
H H5 0.2990 0.2900 0.2188 0.092 Uiso calc R 1 1
C C2 0.38321(14) 0.3137(3) -0.03469(14) 0.0567(8) Uani d . 1 1
C C4 0.39373(15) 0.1283(4) 0.03825(14) 0.0620(9) Uani d . 1 1
C C5 0.45211(14) 0.1711(3) 0.06071(13) 0.0562(8) Uani d . 1 1
C C6 0.47322(14) 0.2937(3) 0.03366(13) 0.0544(8) Uani d . 1 1
C C7 0.49398(15) 0.0933(4) 0.10941(14) 0.0590(8) Uani d . 1 1
C C8 0.51370(18) -0.0416(4) 0.09988(16) 0.0780(10) Uani d . 1 1
H H8 0.4995 -0.0873 0.0627 0.094 Uiso calc R 1 1
C C9 0.5542(2) -0.1100(4) 0.1447(2) 0.0925(13) Uani d . 1 1
H H9 0.5666 -0.2014 0.1378 0.111 Uiso calc R 1 1
C C10 0.57609(18) -0.0431(5) 0.19934(18) 0.0828(11) Uani d . 1 1
C C11 0.55717(17) 0.0894(5) 0.21009(16) 0.0770(11) Uani d . 1 1
H H11 0.5722 0.1341 0.2473 0.092 Uiso calc R 1 1
C C12 0.51563(16) 0.1586(4) 0.16609(15) 0.0676(9) Uani d . 1 1
H H12 0.5021 0.2484 0.1742 0.081 Uiso calc R 1 1
C C13 0.36238(19) 0.0048(4) 0.06172(18) 0.0857(12) Uani d . 1 1
H H13A 0.3875 -0.0302 0.0990 0.103 Uiso calc R 1 1
H H13B 0.3238 0.0360 0.0729 0.103 Uiso calc R 1 1
C C14 0.3503(3) -0.1118(5) 0.0168(3) 0.1222(18) Uani d . 1 1
H H14A 0.3300 -0.1870 0.0348 0.183 Uiso calc R 1 1
H H14B 0.3883 -0.1455 0.0064 0.183 Uiso calc R 1 1
H H14C 0.3247 -0.0788 -0.0200 0.183 Uiso calc R 1 1
C C15 0.33329(14) 0.4293(4) 0.13458(15) 0.0596(8) Uani d . 1 1
C C16 0.36330(15) 0.5078(4) 0.09550(16) 0.0663(9) Uani d . 1 1
H H16 0.3467 0.5132 0.0537 0.080 Uiso calc R 1 1
C C17 0.41712(16) 0.5788(4) 0.11626(18) 0.0754(10) Uani d . 1 1
H H17 0.4364 0.6313 0.0891 0.090 Uiso calc R 1 1
C C18 0.44141(17) 0.5700(4) 0.17795(19) 0.0833(11) Uani d . 1 1
H H18 0.4777 0.6169 0.1927 0.100 Uiso calc R 1 1
C C19 0.41304(16) 0.4932(4) 0.21807(18) 0.0774(10) Uani d . 1 1
H H19 0.4303 0.4888 0.2597 0.093 Uiso calc R 1 1
C C20 0.35892(15) 0.4216(4) 0.19784(15) 0.0620(8) Uani d . 1 1
C C21 0.27569(16) 0.3551(4) 0.10749(16) 0.0687(9) Uani d . 1 1
C C22 0.33649(17) 0.3327(4) 0.29967(16) 0.0758(10) Uani d . 1 1
C C23 0.2921(2) 0.2325(7) 0.3252(2) 0.1161(17) Uani d . 1 1
H H23A 0.2583 0.2126 0.2924 0.139 Uiso calc R 1 1
H H23B 0.3131 0.1442 0.3363 0.139 Uiso calc R 1 1
C C24 0.2684(5) 0.2828(11) 0.3771(4) 0.247(6) Uani d . 1 1
H H24A 0.2412 0.2139 0.3898 0.371 Uiso calc R 1 1
H H24B 0.2465 0.3689 0.3665 0.371 Uiso calc R 1 1
H H24C 0.3014 0.2999 0.4104 0.371 Uiso calc R 1 1

loop_
_atom_site_aniso_label
_atom_site_aniso_U_11
_atom_site_aniso_U_22
_atom_site_aniso_U_33
_atom_site_aniso_U_12
_atom_site_aniso_U_13
_atom_site_aniso_U_23
Cl1 0.1356(12) 0.1739(14) 0.1179(10) 0.0501(10) -0.0176(8) 0.0603(10)
O1 0.0793(17) 0.122(2) 0.0646(15) -0.0330(16) -0.0247(13) 0.0108(15)
O2 0.097(2) 0.132(3) 0.0758(17) -0.0575(19) -0.0334(15) 0.0152(17)
O3 0.0685(15) 0.104(2) 0.0626(14) 0.0039(14) -0.0119(12) -0.0153(14)
N1 0.0503(14) 0.0625(16) 0.0522(14) -0.0062(13) -0.0077(11) 0.0027(12)
N2 0.0611(16) 0.0756(19) 0.0667(17) -0.0151(15) -0.0177(14) 0.0160(15)
N3 0.0519(15) 0.0730(19) 0.0613(16) -0.0176(14) -0.0093(12) 0.0036(14)
N4 0.0542(15) 0.0687(18) 0.0675(17) -0.0089(14) -0.0082(13) 0.0185(14)
N5 0.0629(17) 0.100(2) 0.0574(17) -0.0223(17) -0.0183(14) -0.0015(16)
C2 0.0562(19) 0.0574(19) 0.0522(17) -0.0120(16) -0.0045(15) -0.0012(15)
C4 0.062(2) 0.067(2) 0.0534(18) -0.0103(17) -0.0020(15) 0.0032(16)
C5 0.0576(18) 0.061(2) 0.0484(16) -0.0032(16) 0.0024(14) 0.0017(14)
C6 0.0513(17) 0.060(2) 0.0494(17) -0.0062(16) 0.0014(14) -0.0001(14)
C7 0.0579(18) 0.065(2) 0.0528(18) -0.0041(16) 0.0051(15) 0.0059(15)
C8 0.098(3) 0.072(3) 0.061(2) 0.006(2) 0.005(2) 0.0003(18)
C9 0.116(4) 0.078(3) 0.085(3) 0.033(3) 0.020(3) 0.019(2)
C10 0.075(2) 0.104(3) 0.068(2) 0.014(2) 0.005(2) 0.026(2)
C11 0.072(2) 0.099(3) 0.055(2) -0.005(2) -0.0049(18) 0.009(2)
C12 0.069(2) 0.073(2) 0.058(2) 0.0008(18) 0.0028(17) 0.0016(17)
C13 0.081(3) 0.089(3) 0.080(2) -0.021(2) -0.009(2) 0.016(2)
C14 0.132(4) 0.085(3) 0.139(4) -0.026(3) -0.013(4) 0.007(3)
C15 0.0490(17) 0.063(2) 0.0607(19) 0.0016(16) -0.0089(15) -0.0106(16)
C16 0.061(2) 0.076(2) 0.0568(18) -0.0003(18) -0.0051(16) -0.0004(17)
C17 0.055(2) 0.084(3) 0.084(3) -0.0058(19) 0.0027(18) 0.006(2)
C18 0.061(2) 0.090(3) 0.091(3) -0.017(2) -0.013(2) 0.002(2)
C19 0.065(2) 0.086(3) 0.071(2) -0.012(2) -0.0202(18) 0.000(2)
C20 0.0519(18) 0.066(2) 0.0625(19) -0.0002(17) -0.0091(15) -0.0040(17)
C21 0.062(2) 0.078(2) 0.060(2) -0.0134(19) -0.0081(17) -0.0059(19)
C22 0.065(2) 0.095(3) 0.061(2) 0.008(2) -0.0099(18) -0.005(2)
C23 0.100(3) 0.174(5) 0.073(3) -0.012(3) 0.009(2) 0.015(3)
C24 0.312(13) 0.252(10) 0.206(9) -0.147(10) 0.126(9) -0.044(8)

loop_
_atom_type_symbol
_atom_type_description
_atom_type_scat_dispersion_real
_atom_type_scat_dispersion_imag
_atom_type_scat_source
C C 0.0033 0.0016 'International Tables Vol C Tables 4.2.6.8 and 6.1.1.4'
H H 0.0000 0.0000 'International Tables Vol C Tables 4.2.6.8 and 6.1.1.4'
Cl Cl 0.1484 0.1585 'International Tables Vol C Tables 4.2.6.8 and 6.1.1.4'
N N 0.0061 0.0033 'International Tables Vol C Tables 4.2.6.8 and 6.1.1.4'
O O 0.0106 0.0060 'International Tables Vol C Tables 4.2.6.8 and 6.1.1.4'

loop_
_geom_angle_atom_site_label_1
_geom_angle_atom_site_label_2
_geom_angle_atom_site_label_3
_geom_angle
C2 N1 C6 117.6(3)
C2 N2 H2A 120.0
C2 N2 H2B 120.0
H2A N2 H2B 120.0
C2 N3 C4 121.8(3)
C2 N3 H3 119.1
C4 N3 H3 119.1
C6 N4 H4A 120.0
C6 N4 H4B 120.0
H4A N4 H4B 120.0
C22 N5 C20 130.8(3)
C22 N5 H5 114.6
C20 N5 H5 114.6
N2 C2 N1 119.9(3)
N2 C2 N3 118.2(3)
N1 C2 N3 121.9(3)
N3 C4 C5 119.4(3)
N3 C4 C13 115.6(3)
C5 C4 C13 125.0(3)
C4 C5 C6 116.6(3)
C4 C5 C7 123.6(3)
C6 C5 C7 119.7(3)
N4 C6 N1 115.1(3)
N4 C6 C5 122.4(3)
N1 C6 C5 122.5(3)
C8 C7 C12 118.2(3)
C8 C7 C5 121.9(3)
C12 C7 C5 119.9(3)
C7 C8 C9 121.0(4)
C7 C8 H8 119.5
C9 C8 H8 119.5
C10 C9 C8 120.0(4)
C10 C9 H9 120.0
C8 C9 H9 120.0
C11 C10 C9 120.2(4)
C11 C10 Cl1 120.0(3)
C9 C10 Cl1 119.9(4)
C10 C11 C12 120.5(4)
C10 C11 H11 119.7
C12 C11 H11 119.7
C11 C12 C7 120.0(4)
C11 C12 H12 120.0
C7 C12 H12 120.0
C14 C13 C4 114.0(4)
C14 C13 H13A 108.8
C4 C13 H13A 108.8
C14 C13 H13B 108.8
C4 C13 H13B 108.8
H13A C13 H13B 107.7
C13 C14 H14A 109.5
C13 C14 H14B 109.5
H14A C14 H14B 109.5
C13 C14 H14C 109.5
H14A C14 H14C 109.5
H14B C14 H14C 109.5
C16 C15 C20 118.4(3)
C16 C15 C21 118.3(3)
C20 C15 C21 123.4(3)
C15 C16 C17 122.3(3)
C15 C16 H16 118.8
C17 C16 H16 118.8
C18 C17 C16 118.5(4)
C18 C17 H17 120.8
C16 C17 H17 120.8
C19 C18 C17 120.9(3)
C19 C18 H18 119.5
C17 C18 H18 119.5
C18 C19 C20 121.2(3)
C18 C19 H19 119.4
C20 C19 H19 119.4
C19 C20 N5 123.1(3)
C19 C20 C15 118.7(3)
N5 C20 C15 118.1(3)
O1 C21 O2 122.7(3)
O1 C21 C15 118.0(3)
O2 C21 C15 119.2(3)
O3 C22 N5 123.6(4)
O3 C22 C23 122.0(3)
N5 C22 C23 114.4(3)
C24 C23 C22 115.1(6)
C24 C23 H23A 108.5
C22 C23 H23A 108.5
C24 C23 H23B 108.5
C22 C23 H23B 108.5
H23A C23 H23B 107.5
C23 C24 H24A 109.5
C23 C24 H24B 109.5
H24A C24 H24B 109.5
C23 C24 H24C 109.5
H24A C24 H24C 109.5
H24B C24 H24C 109.5

loop_
_geom_bond_atom_site_label_1
_geom_bond_atom_site_label_2
_geom_bond_distance
Cl1 C10 1.734(4)
O1 C21 1.240(4)
O2 C21 1.265(4)
O3 C22 1.232(4)
N1 C2 1.331(4)
N1 C6 1.360(4)
N2 C2 1.315(4)
N2 H2A 0.8600
N2 H2B 0.8600
N3 C2 1.345(4)
N3 C4 1.356(4)
N3 H3 0.8600
N4 C6 1.330(4)
N4 H4A 0.8600
N4 H4B 0.8600
N5 C22 1.346(4)
N5 C20 1.405(4)
N5 H5 0.8600
C4 C5 1.370(4)
C4 C13 1.494(5)
C5 C6 1.417(4)
C5 C7 1.492(4)
C7 C8 1.379(5)
C7 C12 1.400(4)
C8 C9 1.381(5)
C8 H8 0.9300
C9 C10 1.372(6)
C9 H9 0.9300
C10 C11 1.357(6)
C11 C12 1.387(5)
C11 H11 0.9300
C12 H12 0.9300
C13 C14 1.475(6)
C13 H13A 0.9700
C13 H13B 0.9700
C14 H14A 0.9600
C14 H14B 0.9600
C14 H14C 0.9600
C15 C16 1.380(5)
C15 C20 1.410(4)
C15 C21 1.495(5)
C16 C17 1.382(5)
C16 H16 0.9300
C17 C18 1.372(5)
C17 H17 0.9300
C18 C19 1.366(5)
C18 H18 0.9300
C19 C20 1.388(5)
C19 H19 0.9300
C22 C23 1.534(6)
C23 C24 1.406(9)
C23 H23A 0.9700
C23 H23B 0.9700
C24 H24A 0.9600
C24 H24B 0.9600
C24 H24C 0.9600

loop_
_geom_hbond_atom_site_label_D
_geom_hbond_atom_site_label_H
_geom_hbond_atom_site_label_A
_geom_hbond_site_symmetry_A
_geom_hbond_distance_DH
_geom_hbond_distance_HA
_geom_hbond_distance_DA
_geom_hbond_angle_DHA
N5 H5 O2 . 0.86 1.89 2.605(4) 140
N2 H2A O3 6_565 0.86 2.15 2.977(4) 163
N4 H4A N1 5_665 0.86 2.16 2.988(4) 163
N3 H3 O1 7_555 0.86 1.80 2.660(4) 178
C14 H14C O1 7_555 0.96 2.53 3.323(6) 140
N2 H2B O2 7_555 0.86 1.91 2.746(4) 164
N4 H4B O3 2_655 0.86 2.35 3.017(3) 134

loop_
_geom_torsion_atom_site_label_1
_geom_torsion_atom_site_label_2
_geom_torsion_atom_site_label_3
_geom_torsion_atom_site_label_4
_geom_torsion
C6 N1 C2 N2 -178.0(3)
C6 N1 C2 N3 1.5(5)
C4 N3 C2 N2 177.3(3)
C4 N3 C2 N1 -2.2(5)
C2 N3 C4 C5 0.3(5)
C2 N3 C4 C13 -179.6(3)
N3 C4 C5 C6 2.0(5)
C13 C4 C5 C6 -178.1(3)
N3 C4 C5 C7 -175.7(3)
C13 C4 C5 C7 4.2(5)
C2 N1 C6 N4 -179.8(3)
C2 N1 C6 C5 1.0(4)
C4 C5 C6 N4 178.1(3)
C7 C5 C6 N4 -4.1(5)
C4 C5 C6 N1 -2.7(5)
C7 C5 C6 N1 175.0(3)
C4 C5 C7 C8 63.2(5)
C6 C5 C7 C8 -114.4(4)
C4 C5 C7 C12 -118.5(4)
C6 C5 C7 C12 63.9(4)
C12 C7 C8 C9 -0.7(5)
C5 C7 C8 C9 177.6(3)
C7 C8 C9 C10 -0.9(6)
C8 C9 C10 C11 1.3(6)
C8 C9 C10 Cl1 -178.9(3)
C9 C10 C11 C12 -0.1(6)
Cl1 C10 C11 C12 -179.8(3)
C10 C11 C12 C7 -1.6(5)
C8 C7 C12 C11 1.9(5)
C5 C7 C12 C11 -176.4(3)
N3 C4 C13 C14 67.1(5)
C5 C4 C13 C14 -112.8(4)
C20 C15 C16 C17 -0.1(5)
C21 C15 C16 C17 -179.3(3)
C15 C16 C17 C18 0.2(6)
C16 C17 C18 C19 -0.2(6)
C17 C18 C19 C20 0.1(6)
C18 C19 C20 N5 -179.8(3)
C18 C19 C20 C15 0.0(6)
C22 N5 C20 C19 10.9(6)
C22 N5 C20 C15 -168.9(4)
C16 C15 C20 C19 0.0(5)
C21 C15 C20 C19 179.2(3)
C16 C15 C20 N5 179.9(3)
C21 C15 C20 N5 -1.0(5)
C16 C15 C21 O1 -11.5(5)
C20 C15 C21 O1 169.3(3)
C16 C15 C21 O2 165.7(3)
C20 C15 C21 O2 -13.5(5)
C20 N5 C22 O3 -2.3(6)
C20 N5 C22 C23 179.6(4)
O3 C22 C23 C24 44.3(8)
N5 C22 C23 C24 -137.5(7)

loop_
_cod_related_entry_id
_cod_related_entry_database
_cod_related_entry_code
1 ChemSpider 30657025
